data_7016556
loop_
_publ_author_name
'Zhao, Xiang'
'Wu, Tao'
'Bu, Xianhui'
'Feng, Pingyun'

_publ_section_title
;
 A mixed ligand route for the construction of tetrahedrally coordinated
 porous lithium frameworks.
;
_journal_issue 32
_journal_name_full 'Dalton transactions (Cambridge, England : 2003)'
_journal_page_first 8072
_journal_page_last 8074
_journal_paper_doi 10.1039/c1dt10859j
_journal_volume 40
_journal_year 2011
_chemical_formula_sum 'C14 H13 Li N6'
_chemical_formula_weight 272.24
_chemical_name_common MVLIF-1
_space_group_IT_number 145
_symmetry_cell_setting trigonal
_symmetry_space_group_name_Hall 'P 32'
_symmetry_space_group_name_H-M 'P 32'
_atom_sites_solution_hydrogens geom
_atom_sites_solution_primary direct
_atom_sites_solution_secondary difmap
_audit_creation_method SHELXL-97
_cell_angle_alpha 90.00
_cell_angle_beta 90.00
_cell_angle_gamma 120.00
_cell_formula_units_Z 3
_cell_length_a 8.9721(8)
_cell_length_b 8.9721(8)
_cell_length_c 15.304(3)
_cell_measurement_temperature 100(2)
_cell_volume 1066.9(2)
_computing_structure_refinement 'SHELXL-97 (Sheldrick, 1997)'
_computing_structure_solution 'SHELXS-97 (Sheldrick, 1990)'
_diffrn_ambient_temperature 296(2)
_diffrn_measured_fraction_theta_full 0.998
_diffrn_measured_fraction_theta_max 0.998
_diffrn_radiation_monochromator graphite
_diffrn_radiation_source 'fine-focus sealed tube'
_diffrn_radiation_type MoK\a
_diffrn_radiation_wavelength 0.71073
_diffrn_reflns_av_R_equivalents 0.0982
_diffrn_reflns_av_sigmaI/netI 0.0646
_diffrn_reflns_limit_h_max 8
_diffrn_reflns_limit_h_min -8
_diffrn_reflns_limit_k_max 8
_diffrn_reflns_limit_k_min -7
_diffrn_reflns_limit_l_max 10
_diffrn_reflns_limit_l_min -14
_diffrn_reflns_number 3361
_diffrn_reflns_theta_full 19.95
_diffrn_reflns_theta_max 19.95
_diffrn_reflns_theta_min 2.62
_exptl_absorpt_coefficient_mu 0.027
_exptl_crystal_colour colorless
_exptl_crystal_density_diffrn 0.424
_exptl_crystal_density_method 'not measured'
_exptl_crystal_F_000 142
_exptl_crystal_size_max 0.62
_exptl_crystal_size_mid 0.45
_exptl_crystal_size_min 0.38
_refine_diff_density_max 0.138
_refine_diff_density_min -0.156
_refine_diff_density_rms 0.035
_refine_ls_abs_structure_details 'Flack H D (1983), Acta Cryst. A39, 876-881'
_refine_ls_abs_structure_Flack 4(4)
_refine_ls_extinction_coef 0.012(4)
_refine_ls_extinction_expression Fc^*^=kFc[1+0.001xFc^2^\l^3^/sin(2\q)]^-1/4^
_refine_ls_extinction_method SHELXL
_refine_ls_goodness_of_fit_ref 0.679
_refine_ls_hydrogen_treatment mixed
_refine_ls_matrix_type full
_refine_ls_number_parameters 191
_refine_ls_number_reflns 991
_refine_ls_number_restraints 1
_refine_ls_restrained_S_all 0.679
_refine_ls_R_factor_all 0.0464
_refine_ls_R_factor_gt 0.0414
_refine_ls_shift/su_max 0.000
_refine_ls_shift/su_mean 0.000
_refine_ls_structure_factor_coef Fsqd
_refine_ls_weighting_details 'calc w=1/[\s^2^(Fo^2^)+(0.1429P)^2^+0.0000P] where P=(Fo^2^+2Fc^2^)/3'
_refine_ls_weighting_scheme calc
_refine_ls_wR_factor_gt 0.1098
_refine_ls_wR_factor_ref 0.1163
_reflns_number_gt 878
_reflns_number_total 991
_reflns_threshold_expression >2sigma(I)
_cod_data_source_file c1dt10859j.txt
_cod_data_source_block MVLIF-1
_cod_depositor_comments
;
The following automatic conversions were performed:

'_symmetry_cell_setting' value 'Trigonal' changed to 'trigonal'
according to /home/saulius/struct/CIF-dictionaries/cif_core.dic
dictionary named 'cif_core.dic' version 2.4.1 from 2010-06-29.

Automatic conversion script
Id: cif_fix_values 1715 2011-07-08 13:25:40Z adriana 
;
_cod_database_code 7016556

loop_
_symmetry_equiv_pos_as_xyz
'x, y, z'
'-y, x-y, z+2/3'
'-x+y, -x, z+1/3'

loop_
_atom_site_label
_atom_site_type_symbol
_atom_site_fract_x
_atom_site_fract_y
_atom_site_fract_z
_atom_site_U_iso_or_equiv
_atom_site_adp_type
_atom_site_occupancy
_atom_site_symmetry_multiplicity
_atom_site_calc_flag
_atom_site_refinement_flags
N5 N -0.0497(6) 0.1838(6) 0.2183(3) 0.0333(12) Uani 1 1 d .
C11 C 0.5312(7) 0.2495(8) -0.1262(5) 0.0366(15) Uani 1 1 d .
H11A H 0.5774 0.3677 -0.1206 0.044 Uiso 1 1 calc R
N3 N 0.2808(6) -0.0359(7) 0.1786(3) 0.0428(14) Uani 1 1 d .
N4 N 0.1300(6) 0.0639(6) 0.2448(3) 0.0362(13) Uani 1 1 d .
C10 C 0.5042(7) 0.1515(7) -0.0533(4) 0.0330(15) Uani 1 1 d .
H10A H 0.5325 0.2016 0.0019 0.040 Uiso 1 1 calc R
C14 C 0.3895(7) -0.1010(8) -0.1467(4) 0.0324(16) Uani 1 1 d .
N6 N -0.2950(6) 0.0758(6) 0.1465(3) 0.0384(12) Uani 1 1 d .
C12 C 0.4904(7) 0.1745(8) -0.2089(4) 0.0389(17) Uani 1 1 d .
H12A H 0.5112 0.2444 -0.2576 0.047 Uiso 1 1 calc R
N1 N 0.3923(6) -0.1530(6) -0.0020(3) 0.0344(13) Uani 1 1 d .
C4 C 0.0766(7) 0.1814(8) 0.2762(4) 0.0429(16) Uani 1 1 d .
H4A H 0.1759 0.2962 0.2802 0.051 Uiso 1 1 calc R
H4B H 0.0277 0.1468 0.3342 0.051 Uiso 1 1 calc R
C9 C 0.4331(7) -0.0255(7) -0.0636(4) 0.0329(16) Uani 1 1 d .
C13 C 0.4206(7) 0.0010(8) -0.2206(4) 0.0360(16) Uani 1 1 d .
H13A H 0.3947 -0.0473 -0.2762 0.043 Uiso 1 1 calc R
N2 N 0.3181(6) -0.2781(6) -0.1382(3) 0.0352(13) Uani 1 1 d .
C2 C -0.1644(8) 0.2050(8) 0.0976(4) 0.0412(17) Uani 1 1 d .
H2A H -0.1784 0.2416 0.0429 0.049 Uiso 1 1 calc R
C3 C -0.0148(8) 0.2695(7) 0.1409(4) 0.0396(16) Uani 1 1 d .
H3A H 0.0922 0.3560 0.1217 0.047 Uiso 1 1 calc R
C1 C -0.2196(8) 0.0683(7) 0.2176(4) 0.0371(16) Uani 1 1 d .
H1A H -0.2766 -0.0083 0.2629 0.045 Uiso 1 1 calc R
C7 C 0.2780(7) 0.1012(8) 0.2039(4) 0.0369(16) Uani 1 1 d .
H7A H 0.3682 0.2127 0.1948 0.044 Uiso 1 1 calc R
C5 C 0.0315(8) -0.1117(8) 0.2444(5) 0.0533(19) Uani 1 1 d .
H5A H -0.0783 -0.1775 0.2676 0.064 Uiso 1 1 calc R
Li1 Li 0.4432(11) -0.1064(12) 0.1251(6) 0.037(2) Uani 1 1 d .
C6 C 0.1239(9) -0.1699(9) 0.2041(5) 0.0571(19) Uani 1 1 d .
H6A H 0.0872 -0.2856 0.1946 0.068 Uiso 1 1 calc R
C8 C 0.3254(7) -0.2946(8) -0.0515(4) 0.0385(17) Uani 1 1 d .
H8A H 0.2848 -0.4024 -0.0264 0.046 Uiso 1 1 calc R

loop_
_atom_site_aniso_label
_atom_site_aniso_U_11
_atom_site_aniso_U_22
_atom_site_aniso_U_33
_atom_site_aniso_U_23
_atom_site_aniso_U_13
_atom_site_aniso_U_12
N5 0.020(3) 0.031(3) 0.050(4) -0.004(3) -0.001(3) 0.014(3)
C11 0.019(3) 0.022(3) 0.066(5) 0.006(4) 0.001(3) 0.008(3)
N3 0.030(4) 0.032(3) 0.068(4) -0.012(3) -0.010(3) 0.018(3)
N4 0.022(3) 0.025(3) 0.062(3) -0.003(3) -0.005(3) 0.012(3)
C10 0.022(3) 0.028(4) 0.049(4) -0.004(3) 0.000(3) 0.012(3)
C14 0.021(3) 0.033(4) 0.043(4) -0.001(4) -0.004(3) 0.013(3)
N6 0.032(3) 0.035(3) 0.053(3) -0.003(3) -0.005(3) 0.020(3)
C12 0.029(3) 0.040(5) 0.052(5) 0.017(4) 0.001(3) 0.020(3)
N1 0.029(3) 0.027(3) 0.047(3) 0.000(3) -0.006(2) 0.013(2)
C4 0.027(3) 0.042(4) 0.058(4) -0.009(3) -0.007(3) 0.016(3)
C9 0.023(3) 0.023(4) 0.051(4) -0.002(4) -0.007(3) 0.010(3)
C13 0.028(3) 0.031(4) 0.048(4) 0.002(3) -0.001(3) 0.013(3)
N2 0.036(3) 0.030(4) 0.038(4) -0.003(2) -0.007(2) 0.015(3)
C2 0.043(4) 0.038(4) 0.049(4) 0.003(3) 0.007(4) 0.024(4)
C3 0.024(4) 0.033(4) 0.064(5) -0.002(4) 0.001(4) 0.016(3)
C1 0.025(4) 0.031(4) 0.056(5) -0.003(3) 0.001(3) 0.015(3)
C7 0.024(4) 0.032(4) 0.053(4) -0.001(3) -0.004(3) 0.012(3)
C5 0.023(4) 0.031(4) 0.102(6) 0.005(4) 0.001(4) 0.011(4)
Li1 0.028(5) 0.032(6) 0.045(6) 0.007(4) -0.001(4) 0.011(4)
C6 0.023(4) 0.031(4) 0.116(6) -0.005(4) -0.006(4) 0.012(4)
C8 0.027(3) 0.025(4) 0.052(5) -0.002(4) -0.006(3) 0.004(3)

loop_
_atom_type_symbol
_atom_type_description
_atom_type_scat_dispersion_real
_atom_type_scat_dispersion_imag
_atom_type_scat_source
C C 0.0033 0.0016 'International Tables Vol C Tables 4.2.6.8 and 6.1.1.4'
H H 0.0000 0.0000 'International Tables Vol C Tables 4.2.6.8 and 6.1.1.4'
N N 0.0061 0.0033 'International Tables Vol C Tables 4.2.6.8 and 6.1.1.4'
Li Li -0.0003 0.0001 'International Tables Vol C Tables 4.2.6.8 and 6.1.1.4'

loop_
_geom_angle_atom_site_label_1
_geom_angle_atom_site_label_2
_geom_angle_atom_site_label_3
_geom_angle
_geom_angle_site_symmetry_1
_geom_angle_site_symmetry_3
C1 N5 C3 106.2(5) . .
C1 N5 C4 125.9(6) . .
C3 N5 C4 125.5(5) . .
C10 C11 C12 120.8(5) . .
C7 N3 C6 104.3(5) . .
C7 N3 Li1 140.4(5) . .
C6 N3 Li1 115.1(5) . .
C7 N4 C5 105.8(5) . .
C7 N4 C4 128.2(5) . .
C5 N4 C4 125.8(5) . .
C11 C10 C9 118.3(5) . .
N2 C14 C13 130.8(5) . .
N2 C14 C9 109.0(5) . .
C13 C14 C9 120.3(5) . .
C1 N6 C2 104.5(5) . .
C1 N6 Li1 119.7(5) . 1_455
C2 N6 Li1 135.4(5) . 1_455
C13 C12 C11 121.9(6) . .
C8 N1 C9 101.9(5) . .
C8 N1 Li1 134.4(5) . .
C9 N1 Li1 123.6(5) . .
N4 C4 N5 110.8(4) . .
N1 C9 C10 130.3(5) . .
N1 C9 C14 108.9(5) . .
C10 C9 C14 120.8(5) . .
C12 C13 C14 117.9(6) . .
C8 N2 C14 101.4(4) . .
C8 N2 Li1 120.8(5) . 2_544
C14 N2 Li1 122.4(4) . 2_544
C3 C2 N6 109.8(5) . .
C2 C3 N5 106.8(5) . .
N6 C1 N5 112.6(5) . .
N3 C7 N4 112.6(5) . .
C6 C5 N4 106.5(6) . .
N1 Li1 N3 109.5(5) . .
N1 Li1 N2 113.6(5) . 3_655
N3 Li1 N2 105.0(5) . 3_655
N1 Li1 N6 111.3(5) . 1_655
N3 Li1 N6 113.0(5) . 1_655
N2 Li1 N6 104.2(4) 3_655 1_655
C5 C6 N3 110.8(6) . .
N1 C8 N2 118.7(5) . .

loop_
_geom_bond_atom_site_label_1
_geom_bond_atom_site_label_2
_geom_bond_distance
_geom_bond_site_symmetry_2
N5 C1 1.348(7) .
N5 C3 1.361(7) .
N5 C4 1.447(7) .
C11 C10 1.365(8) .
C11 C12 1.394(8) .
N3 C7 1.302(7) .
N3 C6 1.374(8) .
N3 Li1 2.029(11) .
N4 C7 1.350(7) .
N4 C5 1.368(7) .
N4 C4 1.441(7) .
C10 C9 1.393(7) .
C14 N2 1.390(7) .
C14 C13 1.393(8) .
C14 C9 1.401(7) .
N6 C1 1.301(6) .
N6 C2 1.385(7) .
N6 Li1 2.111(10) 1_455
C12 C13 1.369(8) .
N1 C8 1.337(7) .
N1 C9 1.383(7) .
N1 Li1 1.993(10) .
N2 C8 1.340(7) .
N2 Li1 2.052(10) 2_544
C2 C3 1.342(8) .
C5 C6 1.331(9) .
Li1 N2 2.052(10) 3_655
Li1 N6 2.111(10) 1_655
